data_4133486
loop_
_publ_author_name
'Liu, Jie'
'Wei, Yongliang'
'Tang, Pingping'

_publ_section_title
;
 Cobalt-Catalyzed Trifluoromethoxylation of Epoxides.
;
_journal_issue 45
_journal_name_full 'Journal of the American Chemical Society'
_journal_page_first 15194
_journal_page_last 15199
_journal_paper_doi 10.1021/jacs.8b10298
_journal_volume 140
_journal_year 2018
_chemical_formula_sum 'C11 H11 F3 O2'
_chemical_formula_weight 232.20
_space_group_crystal_system triclinic
_space_group_IT_number 2
_space_group_name_Hall '-P 1'
_space_group_name_H-M_alt 'P -1'
_atom_sites_solution_hydrogens geom
_audit_creation_method SHELXL-2018/3
_cell_angle_alpha 109.16(3)
_cell_angle_beta 95.29(3)
_cell_angle_gamma 92.72(3)
_cell_formula_units_Z 2
_cell_length_a 5.0280(10)
_cell_length_b 10.144(2)
_cell_length_c 10.796(2)
_cell_measurement_reflns_used 1305
_cell_measurement_temperature 113(2)
_cell_measurement_theta_max 27.8864
_cell_measurement_theta_min 2.0102
_cell_volume 516.2(2)
_computing_cell_refinement crystalclear
_computing_data_collection crystalclear
_computing_data_reduction crystalclear
_computing_molecular_graphics 'Bruker SHELXTL'
_computing_publication_material 'Bruker SHELXTL'
_computing_structure_refinement 'SHELXL-97 (Sheldrick, 1997)'
_computing_structure_solution 'SHELXS-97 (Sheldrick, 1990)'
_diffrn_ambient_temperature 113(2)
_diffrn_measured_fraction_theta_full 0.997
_diffrn_measured_fraction_theta_max 0.989
_diffrn_measurement_device_type 'rigaku saturn'
_diffrn_measurement_method '\w scans'
_diffrn_radiation_type MoK\a
_diffrn_radiation_wavelength 0.71073
_diffrn_reflns_av_R_equivalents 0.0565
_diffrn_reflns_av_unetI/netI 0.0780
_diffrn_reflns_Laue_measured_fraction_full 0.997
_diffrn_reflns_Laue_measured_fraction_max 0.989
_diffrn_reflns_limit_h_max 6
_diffrn_reflns_limit_h_min -6
_diffrn_reflns_limit_k_max 13
_diffrn_reflns_limit_k_min -13
_diffrn_reflns_limit_l_max 14
_diffrn_reflns_limit_l_min -14
_diffrn_reflns_number 5757
_diffrn_reflns_point_group_measured_fraction_full 0.997
_diffrn_reflns_point_group_measured_fraction_max 0.989
_diffrn_reflns_theta_full 25.242
_diffrn_reflns_theta_max 27.853
_diffrn_reflns_theta_min 2.010
_diffrn_standards_decay_% 0
_diffrn_standards_interval_count 0
_diffrn_standards_interval_time 0
_diffrn_standards_number 0
_exptl_absorpt_coefficient_mu 0.137
_exptl_absorpt_correction_T_max 0.998
_exptl_absorpt_correction_T_min 0.997
_exptl_absorpt_correction_type multi-scan
_exptl_crystal_colour colourless
_exptl_crystal_density_diffrn 1.494
_exptl_crystal_description block
_exptl_crystal_F_000 240
_exptl_crystal_size_max 0.240
_exptl_crystal_size_mid 0.020
_exptl_crystal_size_min 0.018
_refine_diff_density_max 0.296
_refine_diff_density_min -0.352
_refine_diff_density_rms 0.060
_refine_ls_extinction_method none
_refine_ls_goodness_of_fit_ref 0.995
_refine_ls_hydrogen_treatment constr
_refine_ls_matrix_type full
_refine_ls_number_parameters 146
_refine_ls_number_reflns 2442
_refine_ls_number_restraints 0
_refine_ls_restrained_S_all 0.995
_refine_ls_R_factor_all 0.0981
_refine_ls_R_factor_gt 0.0533
_refine_ls_shift/su_max 0.000
_refine_ls_shift/su_mean 0.000
_refine_ls_structure_factor_coef Fsqd
_refine_ls_weighting_details 'w=1/[\s^2^(Fo^2^)+(0.0499P)^2^] where P=(Fo^2^+2Fc^2^)/3'
_refine_ls_weighting_scheme calc
_refine_ls_wR_factor_gt 0.1077
_refine_ls_wR_factor_ref 0.1246
_reflns_Friedel_coverage 0.000
_reflns_number_gt 1420
_reflns_number_total 2442
_reflns_threshold_expression 'I > 2\s(I)'
_cod_data_source_file ja8b10298_si_002.cif
_cod_data_source_block shelxl
_cod_depositor_comments
;
The following automatic conversions were performed:

data item '_exptl_absorpt_correction_type' value 'MULTI-SCAN' was
changed to 'multi-scan' in accordance with the
/home/saulius/struct/COD-crude-data/automatic-downloads/DataCite-retrospective/ACS/depositions/lib/dictionaries/cif_core.dic
dictionary named 'cif_core.dic' version 2.4.2 last updated on
2011-04-26.

Automatic conversion script
Id: cif_fix_values 6909 2019-04-08 15:41:33Z antanas 
;
_cod_original_cell_volume 516.1(2)
_cod_database_code 4133486
_shelx_shelxl_version_number 2018/3
_shelx_space_group_comment
;
The symmetry employed for this shelxl refinement is uniquely defined
by the following loop, which should always be used as a source of
symmetry information in preference to the above space-group names.
They are only intended as comments.
;
_shelx_estimated_absorpt_t_min 0.968
_shelx_estimated_absorpt_t_max 0.997

loop_
_space_group_symop_operation_xyz
'x, y, z'
'-x, -y, -z'

loop_
_atom_site_label
_atom_site_type_symbol
_atom_site_fract_x
_atom_site_fract_y
_atom_site_fract_z
_atom_site_U_iso_or_equiv
_atom_site_adp_type
_atom_site_occupancy
_atom_site_site_symmetry_order
_atom_site_calc_flag
_atom_site_refinement_flags_posn
_atom_site_refinement_flags_adp
F1 F 0.9369(3) 0.10415(16) 0.93438(14) 0.0521(5) Uani 1 1 d . .
F2 F 1.2784(3) 0.01974(14) 0.83788(14) 0.0438(4) Uani 1 1 d . .
F3 F 0.8777(3) -0.05512(14) 0.74331(16) 0.0480(4) Uani 1 1 d . .
O1 O 0.7583(3) 0.06818(14) 0.50650(15) 0.0268(4) Uani 1 1 d . .
H1 H 0.641542 0.018898 0.526319 0.040 Uiso 1 1 calc R U
O2 O 1.0525(3) 0.15792(15) 0.76147(14) 0.0243(4) Uani 1 1 d . .
C1 C 0.7669(4) 0.2097(2) 0.59303(19) 0.0191(4) Uani 1 1 d . .
H1A H 0.919697 0.265315 0.575473 0.023 Uiso 1 1 calc R U
C2 C 0.5055(4) 0.2712(2) 0.5650(2) 0.0203(5) Uani 1 1 d . .
H2A H 0.494469 0.276854 0.474872 0.024 Uiso 1 1 calc R U
H2B H 0.352457 0.207534 0.567859 0.024 Uiso 1 1 calc R U
C3 C 0.4821(4) 0.4163(2) 0.6632(2) 0.0205(5) Uani 1 1 d . .
C4 C 0.3035(4) 0.5043(2) 0.6285(2) 0.0244(5) Uani 1 1 d . .
H4 H 0.205514 0.473903 0.543109 0.029 Uiso 1 1 calc R U
C5 C 0.2685(5) 0.6350(2) 0.7174(2) 0.0317(6) Uani 1 1 d . .
H5 H 0.146595 0.693374 0.693087 0.038 Uiso 1 1 calc R U
C6 C 0.4119(5) 0.6798(2) 0.8417(2) 0.0340(6) Uani 1 1 d . .
H6 H 0.389124 0.769214 0.902866 0.041 Uiso 1 1 calc R U
C7 C 0.5896(5) 0.5935(2) 0.8769(2) 0.0295(5) Uani 1 1 d . .
H7 H 0.686975 0.624909 0.962429 0.035 Uiso 1 1 calc R U
C8 C 0.6276(4) 0.4616(2) 0.7887(2) 0.0217(5) Uani 1 1 d . .
C9 C 0.8348(4) 0.3738(2) 0.8283(2) 0.0234(5) Uani 1 1 d . .
H9A H 0.818744 0.377611 0.920109 0.028 Uiso 1 1 calc R U
H9B H 1.016424 0.414519 0.826013 0.028 Uiso 1 1 calc R U
C10 C 0.8022(4) 0.2212(2) 0.7381(2) 0.0213(5) Uani 1 1 d . .
H10 H 0.646217 0.170487 0.758926 0.026 Uiso 1 1 calc R U
C11 C 1.0337(5) 0.0587(2) 0.8179(2) 0.0305(6) Uani 1 1 d . .

loop_
_atom_site_aniso_label
_atom_site_aniso_U_11
_atom_site_aniso_U_22
_atom_site_aniso_U_33
_atom_site_aniso_U_23
_atom_site_aniso_U_13
_atom_site_aniso_U_12
F1 0.0702(11) 0.0614(11) 0.0468(9) 0.0371(8) 0.0305(8) 0.0360(9)
F2 0.0368(8) 0.0456(9) 0.0624(10) 0.0331(8) 0.0082(7) 0.0210(7)
F3 0.0452(9) 0.0274(8) 0.0756(11) 0.0233(8) 0.0054(8) 0.0027(7)
O1 0.0271(9) 0.0192(8) 0.0310(9) 0.0030(7) 0.0058(7) 0.0042(6)
O2 0.0211(8) 0.0230(8) 0.0349(9) 0.0164(7) 0.0062(7) 0.0086(6)
C1 0.0157(10) 0.0149(10) 0.0250(11) 0.0037(9) 0.0046(9) 0.0017(8)
C2 0.0154(10) 0.0200(11) 0.0246(11) 0.0065(9) 0.0004(9) 0.0032(8)
C3 0.0170(10) 0.0200(11) 0.0281(12) 0.0111(9) 0.0086(9) 0.0042(8)
C4 0.0216(11) 0.0260(12) 0.0294(12) 0.0136(10) 0.0037(9) 0.0047(9)
C5 0.0326(13) 0.0287(13) 0.0429(15) 0.0203(12) 0.0130(11) 0.0153(11)
C6 0.0441(15) 0.0235(13) 0.0366(14) 0.0086(11) 0.0151(12) 0.0149(11)
C7 0.0341(13) 0.0277(13) 0.0269(12) 0.0078(10) 0.0062(10) 0.0079(10)
C8 0.0201(11) 0.0203(11) 0.0279(12) 0.0099(9) 0.0095(9) 0.0050(9)
C9 0.0261(12) 0.0225(12) 0.0216(11) 0.0066(9) 0.0027(9) 0.0070(9)
C10 0.0180(11) 0.0208(11) 0.0297(12) 0.0119(9) 0.0092(9) 0.0106(9)
C11 0.0334(13) 0.0277(13) 0.0375(14) 0.0175(11) 0.0093(11) 0.0130(11)

loop_
_atom_type_symbol
_atom_type_description
_atom_type_scat_dispersion_real
_atom_type_scat_dispersion_imag
_atom_type_scat_source
C C 0.0033 0.0016 'International Tables Vol C Tables 4.2.6.8 and 6.1.1.4'
H H 0.0000 0.0000 'International Tables Vol C Tables 4.2.6.8 and 6.1.1.4'
O O 0.0106 0.0060 'International Tables Vol C Tables 4.2.6.8 and 6.1.1.4'
F F 0.0171 0.0103 'International Tables Vol C Tables 4.2.6.8 and 6.1.1.4'

loop_
_geom_angle_atom_site_label_1
_geom_angle_atom_site_label_2
_geom_angle_atom_site_label_3
_geom_angle
C1 O1 H1 109.5
C11 O2 C10 116.42(16)
O1 C1 C10 112.40(16)
O1 C1 C2 108.96(16)
C10 C1 C2 108.69(15)
O1 C1 H1A 108.9
C10 C1 H1A 108.9
C2 C1 H1A 108.9
C3 C2 C1 112.76(17)
C3 C2 H2A 109.0
C1 C2 H2A 109.0
C3 C2 H2B 109.0
C1 C2 H2B 109.0
H2A C2 H2B 107.8
C8 C3 C4 119.48(18)
C8 C3 C2 121.32(17)
C4 C3 C2 119.15(19)
C5 C4 C3 120.8(2)
C5 C4 H4 119.6
C3 C4 H4 119.6
C6 C5 C4 119.7(2)
C6 C5 H5 120.1
C4 C5 H5 120.1
C5 C6 C7 119.9(2)
C5 C6 H6 120.1
C7 C6 H6 120.1
C6 C7 C8 121.2(2)
C6 C7 H7 119.4
C8 C7 H7 119.4
C7 C8 C3 118.86(18)
C7 C8 C9 119.6(2)
C3 C8 C9 121.48(18)
C8 C9 C10 112.62(18)
C8 C9 H9A 109.1
C10 C9 H9A 109.1
C8 C9 H9B 109.1
C10 C9 H9B 109.1
H9A C9 H9B 107.8
O2 C10 C1 107.47(14)
O2 C10 C9 107.25(17)
C1 C10 C9 111.38(16)
O2 C10 H10 110.2
C1 C10 H10 110.2
C9 C10 H10 110.2
F2 C11 F3 107.90(17)
F2 C11 F1 107.97(19)
F3 C11 F1 107.0(2)
F2 C11 O2 108.06(19)
F3 C11 O2 113.2(2)
F1 C11 O2 112.58(18)

loop_
_geom_bond_atom_site_label_1
_geom_bond_atom_site_label_2
_geom_bond_distance
F1 C11 1.336(2)
F2 C11 1.330(2)
F3 C11 1.335(3)
O1 C1 1.429(2)
O1 H1 0.8400
O2 C11 1.341(2)
O2 C10 1.478(2)
C1 C10 1.525(3)
C1 C2 1.528(3)
C1 H1A 1.0000
C2 C3 1.523(3)
C2 H2A 0.9900
C2 H2B 0.9900
C3 C8 1.399(3)
C3 C4 1.406(3)
C4 C5 1.389(3)
C4 H4 0.9500
C5 C6 1.385(3)
C5 H5 0.9500
C6 C7 1.392(3)
C6 H6 0.9500
C7 C8 1.398(3)
C7 H7 0.9500
C8 C9 1.522(3)
C9 C10 1.526(3)
C9 H9A 0.9900
C9 H9B 0.9900
C10 H10 1.0000

loop_
_geom_torsion_atom_site_label_1
_geom_torsion_atom_site_label_2
_geom_torsion_atom_site_label_3
_geom_torsion_atom_site_label_4
_geom_torsion
O1 C1 C2 C3 173.29(15)
C10 C1 C2 C3 50.5(2)
C1 C2 C3 C8 -22.7(3)
C1 C2 C3 C4 159.61(18)
C8 C3 C4 C5 -0.5(3)
C2 C3 C4 C5 177.32(19)
C3 C4 C5 C6 0.3(3)
C4 C5 C6 C7 -0.2(3)
C5 C6 C7 C8 0.2(3)
C6 C7 C8 C3 -0.3(3)
C6 C7 C8 C9 176.7(2)
C4 C3 C8 C7 0.4(3)
C2 C3 C8 C7 -177.28(19)
C4 C3 C8 C9 -176.52(18)
C2 C3 C8 C9 5.8(3)
C7 C8 C9 C10 165.36(18)
C3 C8 C9 C10 -17.7(3)
C11 O2 C10 C1 -127.1(2)
C11 O2 C10 C9 113.0(2)
O1 C1 C10 O2 57.9(2)
C2 C1 C10 O2 178.61(15)
O1 C1 C10 C9 175.12(15)
C2 C1 C10 C9 -64.2(2)
C8 C9 C10 O2 164.28(15)
C8 C9 C10 C1 46.9(2)
C10 O2 C11 F2 -176.57(16)
C10 O2 C11 F3 64.0(2)
C10 O2 C11 F1 -57.4(3)
